data_7110114
loop_
_publ_author_name
'Fa-Nian Shi'
'Filipe A. Almeida Paz'
'Paulo Ribeiro-Claro'
'Joao Rocha'

_publ_section_title
;
 Transposition of chirality from diphosphonate metal-organic framework
 precursors onto porous lanthanide pyrophosphates
;
_journal_name_full Chem.Commun.
_journal_page_first 11668
_journal_paper_doi 10.1039/c3cc46503a
_journal_volume 49
_journal_year 2013
_chemical_absolute_configuration unk
_chemical_formula_sum 'C3 H8 Er2 O11.5 P3'
_chemical_formula_weight 655.52
_chemical_name_systematic
; 
 ? 
;
_space_group_IT_number 199
_symmetry_cell_setting cubic
_symmetry_space_group_name_Hall 'I 2b 2c 3'
_symmetry_space_group_name_H-M 'I 21 3'
_atom_sites_solution_primary direct
_atom_sites_solution_secondary difmap
_audit_creation_method SHELXL-97
_cell_angle_alpha 90.00
_cell_angle_beta 90.00
_cell_angle_gamma 90.00
_cell_formula_units_Z 8
_cell_length_a 13.52000(10)
_cell_length_b 13.52000(10)
_cell_length_c 13.52000(10)
_cell_measurement_reflns_used 9977
_cell_measurement_temperature 150(2)
_cell_measurement_theta_max 41.44
_cell_measurement_theta_min 3.01
_cell_volume 2471.33(3)
_computing_cell_refinement 'Bruker SMART'
_computing_data_collection 'Bruker SMART'
_computing_data_reduction 'Bruker SAINT'
_computing_molecular_graphics 'Bruker SHELXTL'
_computing_publication_material 'Bruker SHELXTL'
_computing_structure_refinement 'SHELXL-97 (Sheldrick, 2008)'
_computing_structure_solution 'SHELXS-97 (Sheldrick, 2008)'
_diffrn_ambient_temperature 150(2)
_diffrn_measured_fraction_theta_full 0.995
_diffrn_measured_fraction_theta_max 0.995
_diffrn_measurement_device_type 'CCD area detector'
_diffrn_measurement_method 'phi and omega scans'
_diffrn_radiation_monochromator graphite
_diffrn_radiation_source 'fine-focus sealed tube'
_diffrn_radiation_type MoK\a
_diffrn_radiation_wavelength 0.71073
_diffrn_reflns_av_R_equivalents 0.0307
_diffrn_reflns_av_sigmaI/netI 0.0276
_diffrn_reflns_limit_h_max 24
_diffrn_reflns_limit_h_min -20
_diffrn_reflns_limit_k_max 14
_diffrn_reflns_limit_k_min -19
_diffrn_reflns_limit_l_max 24
_diffrn_reflns_limit_l_min -22
_diffrn_reflns_number 19790
_diffrn_reflns_theta_full 40.16
_diffrn_reflns_theta_max 40.16
_diffrn_reflns_theta_min 3.69
_exptl_absorpt_coefficient_mu 13.934
_exptl_absorpt_correction_T_max 0.2140
_exptl_absorpt_correction_T_min 0.1882
_exptl_absorpt_correction_type multi-scan
_exptl_absorpt_process_details Sadabs
_exptl_crystal_colour pink
_exptl_crystal_density_diffrn 3.524
_exptl_crystal_density_method 'not measured'
_exptl_crystal_description cubic
_exptl_crystal_F_000 2392
_exptl_crystal_size_max 0.18
_exptl_crystal_size_mid 0.18
_exptl_crystal_size_min 0.16
_refine_diff_density_max 1.966
_refine_diff_density_min -3.742
_refine_diff_density_rms 0.287
_refine_ls_abs_structure_details 'Flack H D (1983), Acta Cryst. A39, 876-881'
_refine_ls_abs_structure_Flack 0.05(2)
_refine_ls_extinction_method none
_refine_ls_goodness_of_fit_ref 1.159
_refine_ls_matrix_type full
_refine_ls_number_parameters 70
_refine_ls_number_reflns 2476
_refine_ls_number_restraints 0
_refine_ls_restrained_S_all 1.159
_refine_ls_R_factor_all 0.0349
_refine_ls_R_factor_gt 0.0318
_refine_ls_shift/su_max 0.003
_refine_ls_shift/su_mean 0.000
_refine_ls_structure_factor_coef Fsqd
_refine_ls_weighting_details 'calc w=1/[\s^2^(Fo^2^)+(0.0368P)^2^+22.9333P] where P=(Fo^2^+2Fc^2^)/3'
_refine_ls_weighting_scheme calc
_refine_ls_wR_factor_gt 0.0808
_refine_ls_wR_factor_ref 0.0821
_reflns_number_gt 2339
_reflns_number_total 2476
_reflns_threshold_expression >2sigma(I)
_cod_data_source_file c3cc46503a.txt
_cod_data_source_block publication_text
_cod_original_sg_symbol_H-M I2(1)3
_cod_original_formula_sum 'C3 H8 Er2 O11.50 P3'
_cod_database_code 7110114

loop_
_symmetry_equiv_pos_as_xyz
'x, y, z'
'-x+1/2, -y, z+1/2'
'-x, y+1/2, -z+1/2'
'x+1/2, -y+1/2, -z'
'z, x, y'
'z+1/2, -x+1/2, -y'
'-z+1/2, -x, y+1/2'
'-z, x+1/2, -y+1/2'
'y, z, x'
'-y, z+1/2, -x+1/2'
'y+1/2, -z+1/2, -x'
'-y+1/2, -z, x+1/2'
'x+1/2, y+1/2, z+1/2'
'-x+1, -y+1/2, z+1'
'-x+1/2, y+1, -z+1'
'x+1, -y+1, -z+1/2'
'z+1/2, x+1/2, y+1/2'
'z+1, -x+1, -y+1/2'
'-z+1, -x+1/2, y+1'
'-z+1/2, x+1, -y+1'
'y+1/2, z+1/2, x+1/2'
'-y+1/2, z+1, -x+1'
'y+1, -z+1, -x+1/2'
'-y+1, -z+1/2, x+1'

loop_
_atom_site_label
_atom_site_type_symbol
_atom_site_fract_x
_atom_site_fract_y
_atom_site_fract_z
_atom_site_U_iso_or_equiv
_atom_site_adp_type
_atom_site_occupancy
_atom_site_symmetry_multiplicity
_atom_site_calc_flag
_atom_site_refinement_flags
_atom_site_disorder_group
Er1 Er 0.320736(13) 0.679264(13) 0.179264(13) 0.00992(6) Uani 1 3 d S .
Er2 Er 0.470117(16) 0.529883(16) 0.029883(16) 0.01768(8) Uani 1 3 d S .
P1 P 0.55376(10) 0.60884(10) 0.27136(9) 0.0146(2) Uani 1 1 d . .
O1 O 0.4760(3) 0.6087(3) 0.1894(3) 0.0177(6) Uani 1 1 d . .
O2 O 0.5068(6) 0.4025(4) 0.1265(3) 0.0451(17) Uani 1 1 d . .
O3 O 0.1975(3) 0.7638(4) 0.1203(3) 0.0238(8) Uani 1 1 d . .
O4A O 0.6441(14) 0.5128(13) 0.1193(15) 0.059(5) Uani 0.277(11) 1 d P 1
O4B O 0.7280(12) 0.517(2) 0.2277(19) 0.069(9) Uani 0.223(11) 1 d P 2
O5 O 0.5720(4) 0.4280(4) -0.0720(4) 0.047(3) Uani 1 3 d S .
C1 C 0.6265(7) 0.5000 0.2500 0.041(3) Uani 1 2 d S .
C2A C 0.6441(14) 0.5128(13) 0.1193(15) 0.059(5) Uani 0.277(11) 1 d P 1
C2B C 0.7280(12) 0.517(2) 0.2277(19) 0.069(9) Uani 0.223(11) 1 d P 2

loop_
_atom_site_aniso_label
_atom_site_aniso_U_11
_atom_site_aniso_U_22
_atom_site_aniso_U_33
_atom_site_aniso_U_23
_atom_site_aniso_U_13
_atom_site_aniso_U_12
Er1 0.00992(6) 0.00992(6) 0.00992(6) 0.00078(6) -0.00078(6) -0.00078(6)
Er2 0.01768(8) 0.01768(8) 0.01768(8) -0.00126(7) 0.00126(7) 0.00126(7)
P1 0.0147(5) 0.0142(5) 0.0148(5) 0.0046(4) -0.0039(4) -0.0051(4)
O1 0.0173(14) 0.0134(12) 0.0224(16) -0.0011(12) -0.0091(13) 0.0016(11)
O2 0.088(5) 0.029(2) 0.0180(18) -0.0006(17) -0.011(2) 0.030(3)
O3 0.0210(17) 0.0279(19) 0.0226(17) -0.0088(15) -0.0103(14) 0.0113(15)
O4A 0.067(11) 0.043(8) 0.068(11) 0.002(7) 0.008(8) -0.008(8)
O4B 0.033(8) 0.10(2) 0.076(19) 0.017(13) 0.009(8) 0.037(10)
O5 0.047(3) 0.047(3) 0.047(3) -0.016(2) 0.016(2) 0.016(2)
C1 0.017(3) 0.019(3) 0.086(9) 0.024(5) 0.000 0.000
C2A 0.067(11) 0.043(8) 0.068(11) 0.002(7) 0.008(8) -0.008(8)
C2B 0.033(8) 0.10(2) 0.076(19) 0.017(13) 0.009(8) 0.037(10)

loop_
_atom_type_symbol
_atom_type_description
_atom_type_scat_dispersion_real
_atom_type_scat_dispersion_imag
_atom_type_scat_source
C C 0.0033 0.0016 'International Tables Vol C Tables 4.2.6.8 and 6.1.1.4'
H H 0.0000 0.0000 'International Tables Vol C Tables 4.2.6.8 and 6.1.1.4'
O O 0.0106 0.0060 'International Tables Vol C Tables 4.2.6.8 and 6.1.1.4'
P P 0.1023 0.0942 'International Tables Vol C Tables 4.2.6.8 and 6.1.1.4'
Er Er -0.2586 4.9576 'International Tables Vol C Tables 4.2.6.8 and 6.1.1.4'

loop_
_geom_angle_atom_site_label_1
_geom_angle_atom_site_label_2
_geom_angle_atom_site_label_3
_geom_angle
_geom_angle_site_symmetry_1
_geom_angle_site_symmetry_3
O3 Er1 O3 94.08(15) 7_564 10_655
O3 Er1 O3 94.08(15) 7_564 .
O3 Er1 O3 94.08(15) 10_655 .
O3 Er1 O1 87.23(15) 7_564 .
O3 Er1 O1 106.35(16) 10_655 .
O3 Er1 O1 159.40(17) . .
O3 Er1 O1 159.40(17) 7_564 7_564
O3 Er1 O1 87.23(15) 10_655 7_564
O3 Er1 O1 106.35(16) . 7_564
O1 Er1 O1 72.73(15) . 7_564
O3 Er1 O1 106.35(16) 7_564 10_655
O3 Er1 O1 159.40(17) 10_655 10_655
O3 Er1 O1 87.23(15) . 10_655
O1 Er1 O1 72.73(15) . 10_655
O1 Er1 O1 72.73(15) 7_564 10_655
O3 Er1 Er2 122.32(11) 7_564 .
O3 Er1 Er2 122.32(11) 10_655 .
O3 Er1 Er2 122.32(11) . .
O1 Er1 Er2 43.21(9) . .
O1 Er1 Er2 43.21(9) 7_564 .
O1 Er1 Er2 43.21(9) 10_655 .
O2 Er2 O2 114.55(11) . 7_564
O2 Er2 O2 114.56(11) . 10_655
O2 Er2 O2 114.55(11) 7_564 10_655
O2 Er2 O5 76.27(15) . .
O2 Er2 O5 76.27(15) 7_564 .
O2 Er2 O5 76.27(15) 10_655 .
O2 Er2 O1 85.0(2) . 7_564
O2 Er2 O1 78.97(15) 7_564 7_564
O2 Er2 O1 144.52(17) 10_655 7_564
O5 Er2 O1 138.92(9) . 7_564
O2 Er2 O1 144.52(17) . 10_655
O2 Er2 O1 85.0(2) 7_564 10_655
O2 Er2 O1 78.97(15) 10_655 10_655
O5 Er2 O1 138.92(9) . 10_655
O1 Er2 O1 69.37(14) 7_564 10_655
O2 Er2 O1 78.97(15) . .
O2 Er2 O1 144.52(17) 7_564 .
O2 Er2 O1 85.0(2) 10_655 .
O5 Er2 O1 138.92(9) . .
O1 Er2 O1 69.37(14) 7_564 .
O1 Er2 O1 69.37(14) 10_655 .
O2 Er2 C2A 57.7(4) . 7_564
O2 Er2 C2A 57.7(4) 7_564 7_564
O2 Er2 C2A 148.9(4) 10_655 7_564
O5 Er2 C2A 72.6(4) . 7_564
O1 Er2 C2A 66.5(4) 7_564 7_564
O1 Er2 C2A 126.1(4) 10_655 7_564
O1 Er2 C2A 119.1(4) . 7_564
O2 Er2 O4A 57.7(4) . 7_564
O2 Er2 O4A 57.7(4) 7_564 7_564
O2 Er2 O4A 148.9(4) 10_655 7_564
O5 Er2 O4A 72.6(4) . 7_564
O1 Er2 O4A 66.5(4) 7_564 7_564
O1 Er2 O4A 126.1(4) 10_655 7_564
O1 Er2 O4A 119.1(4) . 7_564
C2A Er2 O4A 0.0(11) 7_564 7_564
O2 Er2 C2A 148.9(4) . 10_655
O2 Er2 C2A 57.7(4) 7_564 10_655
O2 Er2 C2A 57.7(4) 10_655 10_655
O5 Er2 C2A 72.6(4) . 10_655
O1 Er2 C2A 119.1(4) 7_564 10_655
O1 Er2 C2A 66.5(4) 10_655 10_655
O1 Er2 C2A 126.1(4) . 10_655
C2A Er2 C2A 111.5(4) 7_564 10_655
O4A Er2 C2A 111.5(4) 7_564 10_655
O2 Er2 O4A 148.9(4) . 10_655
O2 Er2 O4A 57.7(4) 7_564 10_655
O2 Er2 O4A 57.7(4) 10_655 10_655
O5 Er2 O4A 72.6(4) . 10_655
O1 Er2 O4A 119.1(4) 7_564 10_655
O1 Er2 O4A 66.5(4) 10_655 10_655
O1 Er2 O4A 126.1(4) . 10_655
C2A Er2 O4A 111.5(4) 7_564 10_655
O4A Er2 O4A 111.5(4) 7_564 10_655
C2A Er2 O4A 0.0(9) 10_655 10_655
O3 P1 O1 111.3(2) 17_554 .
O3 P1 O2 113.0(3) 17_554 16_455
O1 P1 O2 111.7(4) . 16_455
O3 P1 C1 108.4(3) 17_554 .
O1 P1 C1 105.1(2) . .
O2 P1 C1 106.9(3) 16_455 .
P1 O1 Er1 131.9(2) . .
P1 O1 Er2 132.3(2) . .
Er1 O1 Er2 95.71(13) . .
P1 O2 Er2 134.7(4) 16_455 .
P1 O3 Er1 150.2(3) 21_454 .
C1 O4A Er2 109.8(9) . .
C2B O4B O4B 0(4) 16_455 16_455
C2B O4B C1 74.4(8) 16_455 .
O4B O4B C1 74.4(8) 16_455 .
O4B C1 C2B 31.1(17) . 16_455
O4B C1 O4B 31.1(17) . 16_455
C2B C1 O4B 0(2) 16_455 16_455
O4B C1 C2A 95.5(13) . 16_455
C2B C1 C2A 69.3(12) 16_455 16_455
O4B C1 C2A 69.3(12) 16_455 16_455
O4B C1 O4A 95.5(13) . 16_455
C2B C1 O4A 69.3(12) 16_455 16_455
O4B C1 O4A 69.3(12) 16_455 16_455
C2A C1 O4A 0.0(11) 16_455 16_455
O4B C1 O4A 69.3(12) . .
C2B C1 O4A 95.5(13) 16_455 .
O4B C1 O4A 95.5(13) 16_455 .
C2A C1 O4A 164.7(14) 16_455 .
O4A C1 O4A 164.7(14) 16_455 .
O4B C1 P1 129.0(13) . 16_455
C2B C1 P1 115.3(12) 16_455 16_455
O4B C1 P1 115.3(12) 16_455 16_455
C2A C1 P1 98.8(6) 16_455 16_455
O4A C1 P1 98.8(6) 16_455 16_455
O4A C1 P1 89.6(6) . 16_455
O4B C1 P1 115.3(12) . .
C2B C1 P1 129.0(13) 16_455 .
O4B C1 P1 129.0(13) 16_455 .
C2A C1 P1 89.6(6) 16_455 .
O4A C1 P1 89.6(6) 16_455 .
O4A C1 P1 98.8(6) . .
P1 C1 P1 113.5(5) 16_455 .

loop_
_geom_bond_atom_site_label_1
_geom_bond_atom_site_label_2
_geom_bond_distance
_geom_bond_site_symmetry_2
Er1 O3 2.172(4) 7_564
Er1 O3 2.172(4) 10_655
Er1 O3 2.172(4) .
Er1 O1 2.310(4) .
Er1 O1 2.310(4) 7_564
Er1 O1 2.310(4) 10_655
Er1 Er2 3.4981(5) .
Er2 O2 2.218(5) .
Er2 O2 2.218(5) 7_564
Er2 O2 2.218(5) 10_655
Er2 O5 2.385(10) .
Er2 O1 2.407(4) 7_564
Er2 O1 2.407(4) 10_655
Er2 O1 2.407(4) .
Er2 C2A 2.66(2) 7_564
Er2 O4A 2.66(2) 7_564
Er2 C2A 2.66(2) 10_655
Er2 O4A 2.66(2) 10_655
P1 O3 1.503(4) 17_554
P1 O1 1.527(4) .
P1 O2 1.528(5) 16_455
P1 C1 1.793(5) .
O2 P1 1.528(5) 16_455
O3 P1 1.502(4) 21_454
O4A C1 1.79(2) .
O4B C2B 0.77(4) 16_455
O4B O4B 0.77(4) 16_455
O4B C1 1.43(2) .
C1 C2B 1.43(2) 16_455
C1 O4B 1.43(2) 16_455
C1 C2A 1.79(2) 16_455
C1 O4A 1.79(2) 16_455
C1 P1 1.793(5) 16_455
